data_2208223
loop_
_publ_author_name
'Jia-Ming, Li'
'Guo-Ping Yong'
'Zhao-Peng Yu '
'Zhi-Yong Wang'

_publ_section_title
Hexakis[\m-9-methyl-3-(1<i>H</i>-tetrazol-5-io)-4<i>H</i>-pyrido[1,2-<i>a</i>]pyrimidin-4-onato(2--)]tricadmium(II)
_journal_coeditor_code XU6104
_journal_issue 2
_journal_name_full 'Acta Crystallographica Section E'
_journal_page_first m327
_journal_page_last m328
_journal_paper_doi 10.1107/S1600536806001358
_journal_volume 62
_journal_year 2006
_chemical_formula_iupac '[Cd3 (C10 H7 N6 O)6]'
_chemical_formula_moiety 'C60 H42 Cd3 N36 O6'
_chemical_formula_sum 'C60 H42 Cd3 N36 O6'
_chemical_formula_weight 1700.53
_chemical_name_systematic
;
Hexakis[\m-9-methyl-3-(1H-tetrazol-5-io)-4H-pyrido[1,2-a]pyrimidin-4-
onato(2-)]tricadmium(II)
;
_space_group_IT_number 167
_symmetry_cell_setting trigonal
_symmetry_space_group_name_Hall '-R 3 2"c'
_symmetry_space_group_name_H-M 'R -3 c :H'
_atom_sites_solution_hydrogens geom
_atom_sites_solution_primary direct
_atom_sites_solution_secondary difmap
_cell_angle_alpha 90.00
_cell_angle_beta 90.00
_cell_angle_gamma 120.00
_cell_formula_units_Z 6
_cell_length_a 18.302(3)
_cell_length_b 18.302(3)
_cell_length_c 31.099(6)
_cell_measurement_reflns_used 15120
_cell_measurement_temperature 293(2)
_cell_measurement_theta_max 28.3
_cell_measurement_theta_min 1.8
_cell_volume 9021(3)
_computing_cell_refinement 'SAINT (Bruker, 1998)'
_computing_data_collection 'SMART (Bruker, 1998)'
_computing_data_reduction SAINT
_computing_molecular_graphics 'SHELXTL (Bruker, 1998)'
_computing_publication_material SHELXTL
_computing_structure_refinement 'SHELXL97 (Sheldrick, 1997)'
_computing_structure_solution 'SHELXS97 (Sheldrick, 1997)'
_diffrn_ambient_temperature 293(2)
_diffrn_measured_fraction_theta_full 0.99
_diffrn_measured_fraction_theta_max 0.99
_diffrn_measurement_device_type 'Siemens SMART CCD'
_diffrn_measurement_method '\f and \w'
_diffrn_radiation_monochromator graphite
_diffrn_radiation_source 'fine-focus sealed tube'
_diffrn_radiation_type 'Mo K\a'
_diffrn_radiation_wavelength 0.71073
_diffrn_reflns_av_R_equivalents 0.043
_diffrn_reflns_av_sigmaI/netI 0.037
_diffrn_reflns_limit_h_max 18
_diffrn_reflns_limit_h_min -24
_diffrn_reflns_limit_k_max 24
_diffrn_reflns_limit_k_min -10
_diffrn_reflns_limit_l_max 40
_diffrn_reflns_limit_l_min -40
_diffrn_reflns_number 15306
_diffrn_reflns_theta_full 28.3
_diffrn_reflns_theta_max 28.3
_diffrn_reflns_theta_min 1.8
_diffrn_standards_interval_count 0
_diffrn_standards_interval_time 0
_diffrn_standards_number 0
_exptl_absorpt_coefficient_mu 1.141
_exptl_absorpt_correction_type none
_exptl_crystal_colour colourless
_exptl_crystal_density_diffrn 1.878
_exptl_crystal_density_method 'not measured'
_exptl_crystal_description Block
_exptl_crystal_F_000 5076.0
_exptl_crystal_size_max 0.44
_exptl_crystal_size_mid 0.39
_exptl_crystal_size_min 0.30
_refine_diff_density_max 0.88
_refine_diff_density_min -0.66
_refine_ls_extinction_method none
_refine_ls_goodness_of_fit_ref 0.985
_refine_ls_hydrogen_treatment constr
_refine_ls_matrix_type full
_refine_ls_number_parameters 160
_refine_ls_number_reflns 2466
_refine_ls_number_restraints 0
_refine_ls_restrained_S_all 0.985
_refine_ls_R_factor_all 0.048
_refine_ls_R_factor_gt 0.032
_refine_ls_shift/su_max 0.002
_refine_ls_shift/su_mean 0.000
_refine_ls_structure_factor_coef Fsqd
_refine_ls_weighting_details 'calc w=1/[\s^2^(Fo^2^)+(0.0385P)^2^] where P=(Fo^2^+2Fc^2^)/3'
_refine_ls_weighting_scheme calc
_refine_ls_wR_factor_gt 0.074
_refine_ls_wR_factor_ref 0.079
_reflns_number_gt 1874
_reflns_number_total 2466
_reflns_threshold_expression I>2\s(I)
_cod_data_source_file xu6104.cif
_cod_data_source_block I
_cod_original_sg_symbol_H-M 'R -3c'
_cod_database_code 2208223
_cod_database_fobs_code 2208223

loop_
_symmetry_equiv_pos_as_xyz
'x, y, z'
'-y, x-y, z'
'-x+y, -x, z'
'y, x, -z+1/2'
'x-y, -y, -z+1/2'
'-x, -x+y, -z+1/2'
'x+2/3, y+1/3, z+1/3'
'-y+2/3, x-y+1/3, z+1/3'
'-x+y+2/3, -x+1/3, z+1/3'
'y+2/3, x+1/3, -z+5/6'
'x-y+2/3, -y+1/3, -z+5/6'
'-x+2/3, -x+y+1/3, -z+5/6'
'x+1/3, y+2/3, z+2/3'
'-y+1/3, x-y+2/3, z+2/3'
'-x+y+1/3, -x+2/3, z+2/3'
'y+1/3, x+2/3, -z+7/6'
'x-y+1/3, -y+2/3, -z+7/6'
'-x+1/3, -x+y+2/3, -z+7/6'
'-x, -y, -z'
'y, -x+y, -z'
'x-y, x, -z'
'-y, -x, z-1/2'
'-x+y, y, z-1/2'
'x, x-y, z-1/2'
'-x+2/3, -y+1/3, -z+1/3'
'y+2/3, -x+y+1/3, -z+1/3'
'x-y+2/3, x+1/3, -z+1/3'
'-y+2/3, -x+1/3, z-1/6'
'-x+y+2/3, y+1/3, z-1/6'
'x+2/3, x-y+1/3, z-1/6'
'-x+1/3, -y+2/3, -z+2/3'
'y+1/3, -x+y+2/3, -z+2/3'
'x-y+1/3, x+2/3, -z+2/3'
'-y+1/3, -x+2/3, z+1/6'
'-x+y+1/3, y+2/3, z+1/6'
'x+1/3, x-y+2/3, z+1/6'

loop_
_atom_site_label
_atom_site_fract_x
_atom_site_fract_y
_atom_site_fract_z
_atom_site_U_iso_or_equiv
_atom_site_adp_type
_atom_site_calc_flag
_atom_site_refinement_flags
_atom_site_occupancy
_atom_site_type_symbol
Cd1 1.0000 1.0000 0.0000 0.01551(12) Uani d S 1 Cd
Cd2 1.0000 1.0000 0.129037(10) 0.01639(10) Uani d S 1 Cd
C1 0.99809(15) 0.82450(15) 0.09670(8) 0.0174(5) Uani d . 1 C
C2 0.97294(15) 0.78122(16) 0.13808(8) 0.0192(5) Uani d . 1 C
C3 0.95033(16) 0.81482(16) 0.17287(8) 0.0208(6) Uani d . 1 C
N6 0.92026(13) 0.76042(13) 0.21010(7) 0.0214(5) Uani d . 1 N
C4 0.89595(18) 0.7886(2) 0.24498(9) 0.0315(7) Uani d . 1 C
H4A 0.9015 0.8419 0.2442 0.038 Uiso calc R 1 H
C5 0.86375(17) 0.7402(2) 0.28087(9) 0.0321(7) Uani d . 1 C
H5A 0.8454 0.7593 0.3039 0.039 Uiso calc R 1 H
C6 0.85866(17) 0.66116(18) 0.28260(9) 0.0277(6) Uani d . 1 C
H6A 0.8376 0.6281 0.3072 0.033 Uiso calc R 1 H
C7 0.88430(16) 0.63223(17) 0.24858(9) 0.0251(6) Uani d . 1 C
C8 0.91581(15) 0.68253(16) 0.21046(8) 0.0204(6) Uani d . 1 C
C9 0.96709(16) 0.70237(16) 0.14246(8) 0.0227(6) Uani d . 1 C
H9A 0.9844 0.6827 0.1192 0.027 Uiso calc R 1 H
C10 0.87995(19) 0.54835(17) 0.24912(10) 0.0337(7) Uani d . 1 C
H10A 0.8626 0.5234 0.2771 0.051 Uiso calc R 1 H
H10B 0.9346 0.5558 0.2426 0.051 Uiso calc R 1 H
H10C 0.8400 0.5120 0.2280 0.051 Uiso calc R 1 H
N1 1.00198(12) 0.89788(13) 0.08710(6) 0.0172(4) Uani d . 1 N
N2 1.01909(13) 0.90834(13) 0.04467(6) 0.0174(4) Uani d . 1 N
N3 1.02625(13) 0.84484(13) 0.02990(7) 0.0213(5) Uani d . 1 N
N4 1.01348(13) 0.79089(14) 0.06188(7) 0.0226(5) Uani d . 1 N
N5 0.93889(14) 0.65317(13) 0.17698(7) 0.0239(5) Uani d . 1 N
O1 0.95216(12) 0.88382(12) 0.17567(6) 0.0261(5) Uani d . 1 O

loop_
_atom_site_aniso_label
_atom_site_aniso_U_11
_atom_site_aniso_U_22
_atom_site_aniso_U_33
_atom_site_aniso_U_12
_atom_site_aniso_U_13
_atom_site_aniso_U_23
Cd1 0.01798(16) 0.01798(16) 0.0106(2) 0.00899(8) 0.000 0.000
Cd2 0.01806(13) 0.01806(13) 0.01305(17) 0.00903(6) 0.000 0.000
C1 0.0165(13) 0.0208(13) 0.0161(13) 0.0101(11) -0.0005(10) 0.0003(10)
C2 0.0188(13) 0.0207(13) 0.0174(13) 0.0092(11) 0.0004(10) 0.0017(10)
C3 0.0186(14) 0.0218(14) 0.0190(13) 0.0079(11) -0.0005(11) 0.0045(11)
N6 0.0222(12) 0.0256(12) 0.0177(11) 0.0128(10) 0.0011(9) 0.0025(9)
C4 0.0427(18) 0.0362(17) 0.0233(15) 0.0255(15) 0.0087(13) 0.0047(13)
C5 0.0344(17) 0.0415(18) 0.0226(15) 0.0205(15) 0.0066(13) 0.0056(13)
C6 0.0211(14) 0.0337(17) 0.0209(14) 0.0081(13) 0.0006(12) 0.0107(12)
C7 0.0158(13) 0.0260(15) 0.0254(15) 0.0044(12) -0.0046(11) 0.0057(12)
C8 0.0169(13) 0.0208(14) 0.0216(14) 0.0080(11) -0.0032(11) 0.0023(11)
C9 0.0212(14) 0.0245(14) 0.0222(14) 0.0113(12) 0.0011(11) 0.0013(11)
C10 0.0324(17) 0.0278(16) 0.0325(17) 0.0087(14) -0.0022(14) 0.0102(13)
N1 0.0187(11) 0.0200(11) 0.0137(10) 0.0103(9) 0.0021(8) 0.0019(9)
N2 0.0201(12) 0.0225(12) 0.0112(10) 0.0119(10) 0.0011(9) 0.0003(9)
N3 0.0241(12) 0.0245(12) 0.0179(11) 0.0141(10) 0.0033(9) 0.0009(9)
N4 0.0294(13) 0.0253(12) 0.0180(12) 0.0173(11) 0.0048(10) 0.0038(9)
N5 0.0252(12) 0.0243(13) 0.0228(12) 0.0129(10) 0.0012(10) 0.0058(10)
O1 0.0385(12) 0.0253(11) 0.0194(10) 0.0197(9) 0.0049(8) 0.0031(8)

loop_
_atom_type_symbol
_atom_type_description
_atom_type_scat_dispersion_real
_atom_type_scat_dispersion_imag
_atom_type_scat_source
C C 0.0033 0.0016 'International Tables Vol C Tables 4.2.6.8 and 6.1.1.4'
H H 0.0000 0.0000 'International Tables Vol C Tables 4.2.6.8 and 6.1.1.4'
N N 0.0061 0.0033 'International Tables Vol C Tables 4.2.6.8 and 6.1.1.4'
O O 0.0106 0.0060 'International Tables Vol C Tables 4.2.6.8 and 6.1.1.4'
Cd Cd -0.8075 1.2024 'International Tables Vol C Tables 4.2.6.8 and 6.1.1.4'

loop_
_geom_angle_atom_site_label_1
_geom_angle_atom_site_label_2
_geom_angle_atom_site_label_3
_geom_angle_site_symmetry_1
_geom_angle_site_symmetry_3
_geom_angle
N2 Cd1 N2 2_765 20_565 180.0
N2 Cd1 N2 2_765 19_775 91.77(7)
N2 Cd1 N2 20_565 19_775 88.23(7)
N2 Cd1 N2 2_765 21_655 91.77(7)
N2 Cd1 N2 20_565 21_655 88.23(7)
N2 Cd1 N2 19_775 21_655 88.23(7)
N2 Cd1 N2 2_765 3_675 88.23(7)
N2 Cd1 N2 20_565 3_675 91.77(7)
N2 Cd1 N2 19_775 3_675 91.77(7)
N2 Cd1 N2 21_655 3_675 180.0
N2 Cd1 N2 2_765 . 88.23(7)
N2 Cd1 N2 20_565 . 91.77(7)
N2 Cd1 N2 19_775 . 180.00(10)
N2 Cd1 N2 21_655 . 91.77(7)
N2 Cd1 N2 3_675 . 88.23(7)
N1 Cd2 N1 3_675 2_765 90.88(7)
N1 Cd2 N1 3_675 . 90.87(7)
N1 Cd2 N1 2_765 . 90.87(7)
N1 Cd2 O1 3_675 2_765 151.88(7)
N1 Cd2 O1 2_765 2_765 76.37(7)
N1 Cd2 O1 . 2_765 113.92(7)
N1 Cd2 O1 3_675 3_675 76.37(7)
N1 Cd2 O1 2_765 3_675 113.92(7)
N1 Cd2 O1 . 3_675 151.88(7)
O1 Cd2 O1 2_765 3_675 85.95(7)
N1 Cd2 O1 3_675 . 113.92(7)
N1 Cd2 O1 2_765 . 151.88(7)
N1 Cd2 O1 . . 76.37(7)
O1 Cd2 O1 2_765 . 85.95(7)
O1 Cd2 O1 3_675 . 85.95(7)
N1 C1 N4 . . 111.1(2)
N1 C1 C2 . . 125.7(2)
N4 C1 C2 . . 122.9(2)
C9 C2 C3 . . 119.3(2)
C9 C2 C1 . . 119.1(2)
C3 C2 C1 . . 121.6(2)
O1 C3 C2 . . 129.1(2)
O1 C3 N6 . . 116.7(2)
C2 C3 N6 . . 114.2(2)
C4 N6 C8 . . 121.2(2)
C4 N6 C3 . . 117.4(2)
C8 N6 C3 . . 121.4(2)
C5 C4 N6 . . 121.4(3)
C5 C4 H4A . . 119.3
N6 C4 H4A . . 119.3
C4 C5 C6 . . 119.1(3)
C4 C5 H5A . . 120.5
C6 C5 H5A . . 120.5
C7 C6 C5 . . 120.7(3)
C7 C6 H6A . . 119.6
C5 C6 H6A . . 119.6
C6 C7 C8 . . 119.8(2)
C6 C7 C10 . . 122.4(3)
C8 C7 C10 . . 117.8(3)
N5 C8 N6 . . 122.7(2)
N5 C8 C7 . . 119.6(2)
N6 C8 C7 . . 117.7(2)
N5 C9 C2 . . 125.5(3)
N5 C9 H9A . . 117.2
C2 C9 H9A . . 117.2
C7 C10 H10A . . 109.5
C7 C10 H10B . . 109.5
H10A C10 H10B . . 109.5
C7 C10 H10C . . 109.5
H10A C10 H10C . . 109.5
H10B C10 H10C . . 109.5
C1 N1 N2 . . 104.61(19)
C1 N1 Cd2 . . 132.38(16)
N2 N1 Cd2 . . 122.55(15)
N3 N2 N1 . . 109.57(19)
N3 N2 Cd1 . . 122.93(15)
N1 N2 Cd1 . . 125.24(15)
N2 N3 N4 . . 109.6(2)
N3 N4 C1 . . 105.1(2)
C9 N5 C8 . . 116.9(2)
C3 O1 Cd2 . . 132.89(17)

loop_
_geom_bond_atom_site_label_1
_geom_bond_atom_site_label_2
_geom_bond_site_symmetry_2
_geom_bond_distance
_geom_bond_publ_flag
Cd1 N2 2_765 2.335(2) ?
Cd1 N2 20_565 2.335(2) ?
Cd1 N2 19_775 2.335(2) ?
Cd1 N2 21_655 2.335(2) ?
Cd1 N2 3_675 2.335(2) ?
Cd1 N2 . 2.335(2) y
Cd2 N1 3_675 2.294(2) ?
Cd2 N1 2_765 2.294(2) ?
Cd2 N1 . 2.294(2) y
Cd2 O1 2_765 2.3514(19) ?
Cd2 O1 3_675 2.3514(19) ?
Cd2 O1 . 2.3514(19) y
C1 N1 . 1.342(3) ?
C1 N4 . 1.343(3) ?
C1 C2 . 1.460(3) ?
C2 C9 . 1.399(3) ?
C2 C3 . 1.405(3) ?
C3 O1 . 1.250(3) ?
C3 N6 . 1.445(3) ?
N6 C4 . 1.367(3) ?
N6 C8 . 1.387(3) ?
C4 C5 . 1.362(4) ?
C4 H4A . 0.9300 ?
C5 C6 . 1.404(4) ?
C5 H5A . 0.9300 ?
C6 C7 . 1.367(4) ?
C6 H6A . 0.9300 ?
C7 C8 . 1.434(4) ?
C7 C10 . 1.497(4) ?
C8 N5 . 1.333(3) ?
C9 N5 . 1.328(3) ?
C9 H9A . 0.9300 ?
C10 H10A . 0.9600 ?
C10 H10B . 0.9600 ?
C10 H10C . 0.9600 ?
N1 N2 . 1.348(3) ?
N2 N3 . 1.316(3) ?
N3 N4 . 1.337(3) ?
